data_1534365
loop_
_publ_author_name
'Chudinova, N.N.'
'Murashova, E.V.'
'Ilyukhin, A.B.'

_publ_section_title
;
 Double cyclohexaphosphates of cesium and divalent metals
;
_journal_name_full 'Neorganicheskie Materialy'
_journal_page_first 1499
_journal_page_last 1503
_journal_volume 39
_journal_year 2003
_chemical_formula_sum 'Cs2 Mg2 O18 P6'
_chemical_name_systematic 'Cs2 Mg2 (P6 O18)'
_space_group_IT_number 198
_symmetry_space_group_name_Hall 'P 2ac 2ab 3'
_symmetry_space_group_name_H-M 'P 21 3'
_cell_angle_alpha 90
_cell_angle_beta 90
_cell_angle_gamma 90
_cell_formula_units_Z 4
_cell_length_a 12.0424
_cell_length_b 12.0424
_cell_length_c 12.0424
_cell_volume 1746.382
_citation_journal_id_ASTM NMATEI
_cod_data_source_file Chudinova_NMATEI_2003_507.cif
_cod_data_source_block Cs2Mg2O18P6
_cod_database_code 1534365

loop_
_symmetry_equiv_pos_as_xyz
x,y,z
-x+1/2,-y,z+1/2
x+1/2,-y+1/2,-z
-x,y+1/2,-z+1/2
z,x,y
-z+1/2,-x,y+1/2
z+1/2,-x+1/2,-y
-z,x+1/2,-y+1/2
y,z,x
y+1/2,-z+1/2,-x
-y,z+1/2,-x+1/2
-y+1/2,-z,x+1/2

loop_
_atom_site_label
_atom_site_type_symbol
_atom_site_fract_x
_atom_site_fract_y
_atom_site_fract_z
_atom_site_occupancy
_atom_site_U_iso_or_equiv
Cs2 Cs+1 0.62349 0.62349 0.62349 0.54 0.0
P1 P+5 -0.1542 0.82 0.5407 1 0.0
O4 O-2 -0.2255 0.8178 0.6429 1 0.0
O1 O-2 -0.0403 0.8705 0.5812 1 0.0
O3 O-2 -0.1559 0.7221 0.4638 1 0.0
Mg2 Mg+2 0.1945 0.3055 0.6945 1 0.0
Mg1 Mg+2 0.3073 0.8073 0.6927 1 0.0
O6 O-2 -0.0268 0.8273 0.7792 1 0.0
P2 P+5 0.0404 0.8478 0.6826 1 0.0
O5 O-2 0.1371 0.778 0.659 1 0.0
Cs4 Cs+1 0.0126 0.4874 0.5126 0.3 0.0
Cs1 Cs+1 0.376 0.376 0.376 0.5 0.0
Cs3 Cs+1 0.0148 0.5048 0.4798 0.22 0.0
O2 O-2 -0.2091 0.928 0.4781 1 0.0
